data_7717416
loop_
_publ_author_name
'Guan, Yiwen'
'Xu, Xian'
'Xu, Xin'

_publ_section_title
;
 Reactions of a Geminal Sc/P Lewis Pair with Pyridotetrazole and Beyond
;
_journal_name_full 'Dalton Transactions'
_journal_paper_doi 10.1039/D4DT02838D
_journal_year 2024
_chemical_formula_moiety 'C47 H70 N2 O2 P Sc Si'
_chemical_formula_sum 'C47 H70 N2 O2 P Sc Si'
_chemical_formula_weight 799.07
_space_group_crystal_system monoclinic
_space_group_IT_number 15
_space_group_name_Hall '-C 2yc'
_space_group_name_H-M_alt 'C 1 2/c 1'
_atom_sites_solution_hydrogens geom
_atom_sites_solution_primary iterative
_audit_creation_date 2024-10-08
_audit_creation_method
;
Olex2 1.5
(compiled 2024.02.16 svn.r378c4104 for OlexSys, GUI svn.r6928)
;
_audit_update_record
;
2024-10-09 deposited with the CCDC.	2024-11-05 downloaded from the CCDC.
;
_cell_angle_alpha 90
_cell_angle_beta 102.852(4)
_cell_angle_gamma 90
_cell_formula_units_Z 8
_cell_length_a 41.237(4)
_cell_length_b 10.5045(10)
_cell_length_c 21.735(2)
_cell_measurement_reflns_used 9487
_cell_measurement_temperature 153
_cell_measurement_theta_max 23.79
_cell_measurement_theta_min 2.27
_cell_volume 9179.2(15)
_computing_cell_refinement 'SAINT v8.37A (Bruker, 2015)'
_computing_data_reduction 'SAINT v8.37A (Bruker, 2015)'
_computing_molecular_graphics 'Olex2 1.5 (Dolomanov et al., 2009)'
_computing_publication_material 'Olex2 1.5 (Dolomanov et al., 2009)'
_computing_structure_refinement 'SHELXL 2018/3 (Sheldrick, 2015)'
_computing_structure_solution 'olex2.solve 1.5 (Bourhis et al., 2015)'
_diffrn_ambient_temperature 153
_diffrn_measured_fraction_theta_full 0.999
_diffrn_measured_fraction_theta_max 0.998
_diffrn_measurement_device_type 'Bruker APEX-II CCD'
_diffrn_measurement_method '\f and \w scans'
_diffrn_radiation_type MoK\a
_diffrn_radiation_wavelength 0.71073
_diffrn_reflns_av_R_equivalents 0.1396
_diffrn_reflns_av_unetI/netI 0.1214
_diffrn_reflns_Laue_measured_fraction_full 0.999
_diffrn_reflns_Laue_measured_fraction_max 0.998
_diffrn_reflns_limit_h_max 53
_diffrn_reflns_limit_h_min -53
_diffrn_reflns_limit_k_max 12
_diffrn_reflns_limit_k_min -13
_diffrn_reflns_limit_l_max 28
_diffrn_reflns_limit_l_min -28
_diffrn_reflns_number 66916
_diffrn_reflns_point_group_measured_fraction_full 0.999
_diffrn_reflns_point_group_measured_fraction_max 0.998
_diffrn_reflns_theta_full 25.242
_diffrn_reflns_theta_max 27.509
_diffrn_reflns_theta_min 2.271
_diffrn_source_current 1.0
_diffrn_source_power 0.05
_diffrn_source_voltage 50.0
_diffrn_standards_number 0
_exptl_absorpt_coefficient_mu 0.259
_exptl_absorpt_correction_T_max 0.7455
_exptl_absorpt_correction_T_min 0.6941
_exptl_absorpt_correction_type multi-scan
_exptl_absorpt_process_details
;
SADABS-2014/5 (Bruker,2014/5) was used for absorption correction.
wR2(int) was 0.1855 before and 0.0819 after correction.
The Ratio of minimum to maximum transmission is 0.9311.
The \l/2 correction factor is Not present.
;
_exptl_crystal_colour 'clear light colourless'
_exptl_crystal_colour_lustre clear
_exptl_crystal_colour_modifier light
_exptl_crystal_colour_primary colourless
_exptl_crystal_density_diffrn 1.156
_exptl_crystal_description block
_exptl_crystal_F_000 3456
_exptl_crystal_size_max 0.18
_exptl_crystal_size_mid 0.16
_exptl_crystal_size_min 0.15
_refine_diff_density_max 0.540
_refine_diff_density_min -0.420
_refine_diff_density_rms 0.062
_refine_ls_extinction_method none
_refine_ls_goodness_of_fit_ref 1.015
_refine_ls_hydrogen_treatment constr
_refine_ls_matrix_type full
_refine_ls_number_parameters 505
_refine_ls_number_reflns 10545
_refine_ls_number_restraints 4
_refine_ls_restrained_S_all 1.015
_refine_ls_R_factor_all 0.1504
_refine_ls_R_factor_gt 0.0627
_refine_ls_shift/su_max 0.001
_refine_ls_shift/su_mean 0.000
_refine_ls_structure_factor_coef Fsqd
_refine_ls_weighting_details 'w=1/[\s^2^(Fo^2^)+(0.0460P)^2^+10.7379P] where P=(Fo^2^+2Fc^2^)/3'
_refine_ls_weighting_scheme calc
_refine_ls_wR_factor_gt 0.1113
_refine_ls_wR_factor_ref 0.1349
_reflns_Friedel_coverage 0.000
_reflns_number_gt 5811
_reflns_number_total 10545
_reflns_threshold_expression 'I > 2\s(I)'
_cod_data_source_file d4dt02838d2.cif
_cod_data_source_block Complex_8_0ma_a
_cod_original_cell_volume 9179.1(15)
_cod_database_code 7717416
_shelx_shelxl_version_number 2018/3
_shelx_space_group_comment
;
The symmetry employed for this shelxl refinement is uniquely defined
by the following loop, which should always be used as a source of
symmetry information in preference to the above space-group names.
They are only intended as comments.
;
_shelx_estimated_absorpt_t_max 0.962
_shelx_estimated_absorpt_t_min 0.955
_olex2_refinement_description
;
1. Fixed Uiso
 At 1.2 times of:
  All C(H) groups
 At 1.5 times of:
  All C(H,H,H) groups
2. Rigid bond restraints
 C32, C29
 with sigma for 1-2 distances of 0.0002 and sigma for 1-3 distances of 0.0001
 C30, C29
 with sigma for 1-2 distances of 0.0002 and sigma for 1-3 distances of 0.0001
 C29, C31
 with sigma for 1-2 distances of 0.0002 and sigma for 1-3 distances of 0.0001
 C29, N1
 with sigma for 1-2 distances of 0.0002 and sigma for 1-3 distances of 0.0001
3.a Aromatic/amide H refined with riding coordinates:
 C19(H19), C41(H41), C37(H37), C43(H43), C3(H3), C17(H17), C47(H47), C39(H39),
 C40(H40), C18(H18), C38(H38), C44(H44), C5(H5), C4(H4), C45(H45), C46(H46)
3.b Idealised Me refined as rotating group:
 C8(H8A,H8B,H8C), C26(H26A,H26B,H26C), C31(H31A,H31B,H31C), C28(H28A,H28B,
 H28C), C9(H9A,H9B,H9C), C32(H32A,H32B,H32C), C10(H10A,H10B,H10C), C27(H27A,
 H27B,H27C), C34(H34A,H34B,H34C), C33(H33A,H33B,H33C), C30(H30A,H30B,H30C),
 C22(H22A,H22B,H22C), C35(H35A,H35B,H35C), C23(H23A,H23B,H23C), C12(H12A,H12B,
 H12C), C13(H13A,H13B,H13C), C24(H24A,H24B,H24C), C14(H14A,H14B,H14C)
;
_olex2_submission_special_instructions 'No special instructions were received'

loop_
_space_group_symop_operation_xyz
'x, y, z'
'-x, y, -z+1/2'
'x+1/2, y+1/2, z'
'-x+1/2, y+1/2, -z+1/2'
'-x, -y, -z'
'x, -y, z-1/2'
'-x+1/2, -y+1/2, -z'
'x+1/2, -y+1/2, z-1/2'

loop_
_atom_site_label
_atom_site_type_symbol
_atom_site_fract_x
_atom_site_fract_y
_atom_site_fract_z
_atom_site_U_iso_or_equiv
_atom_site_adp_type
_atom_site_occupancy
_atom_site_site_symmetry_order
_atom_site_calc_flag
_atom_site_refinement_flags_posn
_atom_site_refinement_flags_adp
_atom_site_refinement_flags_occupancy
_atom_site_disorder_assembly
_atom_site_disorder_group
Sc1 Sc 0.37362(2) 0.26399(5) 0.67936(2) 0.02400(14) Uani 1 1 d . . . . .
P1 P 0.37560(2) 0.41735(7) 0.78448(3) 0.02571(18) Uani 1 1 d . . . . .
Si1 Si 0.42908(2) 0.22233(8) 0.83124(4) 0.0345(2) Uani 1 1 d . . . . .
O2 O 0.40900(4) 0.24963(17) 0.63548(8) 0.0275(4) Uani 1 1 d . . . . .
O1 O 0.33266(4) 0.18074(18) 0.63864(8) 0.0299(5) Uani 1 1 d . . . . .
N2 N 0.39500(5) 0.2863(2) 0.77910(10) 0.0263(5) Uani 1 1 d . . . . .
N1 N 0.35831(5) 0.4420(2) 0.71114(10) 0.0243(5) Uani 1 1 d . U . . .
C29 C 0.33758(6) 0.5518(2) 0.68020(12) 0.0236(5) Uani 1 1 d . U . . .
C15 C 0.43254(7) 0.2080(3) 0.60582(12) 0.0250(6) Uani 1 1 d . . . . .
C1 C 0.31201(7) 0.0848(3) 0.61292(12) 0.0267(6) Uani 1 1 d . . . . .
C20 C 0.44982(7) 0.2998(3) 0.57705(12) 0.0265(6) Uani 1 1 d . . . . .
C42 C 0.34743(7) 0.3976(3) 0.83771(12) 0.0281(7) Uani 1 1 d . . . . .
C16 C 0.43982(7) 0.0769(3) 0.60295(13) 0.0307(7) Uani 1 1 d . . . . .
C7 C 0.29900(7) 0.0387(3) 0.72257(13) 0.0291(7) Uani 1 1 d . . . . .
C36 C 0.40352(7) 0.5439(3) 0.81971(12) 0.0258(6) Uani 1 1 d . . . . .
C6 C 0.30481(7) 0.0637(3) 0.54677(13) 0.0318(7) Uani 1 1 d . . . . .
C25 C 0.44357(7) 0.4437(3) 0.58001(13) 0.0290(7) Uani 1 1 d . . . . .
C2 C 0.29760(6) 0.0059(3) 0.65280(12) 0.0262(6) Uani 1 1 d . . . . .
C8 C 0.33426(7) 0.0262(3) 0.76318(13) 0.0351(7) Uani 1 1 d . . . . .
H8A H 0.343006 -0.058600 0.757323 0.053 Uiso 1 1 calc R U . . .
H8B H 0.333783 0.038147 0.807689 0.053 Uiso 1 1 calc R U . . .
H8C H 0.348584 0.091057 0.750549 0.053 Uiso 1 1 calc R U . . .
C19 C 0.47262(7) 0.2560(3) 0.54366(13) 0.0329(7) Uani 1 1 d . . . . .
H19 H 0.484154 0.315885 0.523697 0.039 Uiso 1 1 calc R U . . .
C41 C 0.39872(7) 0.6214(3) 0.86837(13) 0.0315(7) Uani 1 1 d . . . . .
H41 H 0.379531 0.610183 0.885211 0.038 Uiso 1 1 calc R U . . .
C37 C 0.43185(7) 0.5628(3) 0.79604(13) 0.0350(7) Uani 1 1 d . . . . .
H37 H 0.435457 0.511229 0.762297 0.042 Uiso 1 1 calc R U . . .
C43 C 0.32288(7) 0.4848(3) 0.84284(13) 0.0351(7) Uani 1 1 d . . . . .
H43 H 0.319593 0.557800 0.816372 0.042 Uiso 1 1 calc R U . . .
C3 C 0.28128(7) -0.1030(3) 0.62675(13) 0.0325(7) Uani 1 1 d . . . . .
H3 H 0.272315 -0.158927 0.653032 0.039 Uiso 1 1 calc R U . . .
C17 C 0.46312(7) 0.0422(3) 0.56826(14) 0.0392(8) Uani 1 1 d . . . . .
H17 H 0.468117 -0.045499 0.565210 0.047 Uiso 1 1 calc R U . . .
C47 C 0.35150(7) 0.2912(3) 0.87682(14) 0.0382(8) Uani 1 1 d . . . . .
H47 H 0.367763 0.229119 0.873456 0.046 Uiso 1 1 calc R U . . .
C26 C 0.44686(8) 0.4874(3) 0.64813(13) 0.0399(8) Uani 1 1 d . . . . .
H26A H 0.429630 0.446461 0.665855 0.060 Uiso 1 1 calc R U . . .
H26B H 0.444209 0.580063 0.649099 0.060 Uiso 1 1 calc R U . . .
H26C H 0.468858 0.463815 0.673140 0.060 Uiso 1 1 calc R U . . .
C39 C 0.44970(8) 0.7308(3) 0.86958(15) 0.0409(8) Uani 1 1 d . . . . .
H39 H 0.465610 0.793753 0.887216 0.049 Uiso 1 1 calc R U . . .
C40 C 0.42151(8) 0.7148(3) 0.89271(14) 0.0395(8) Uani 1 1 d . . . . .
H40 H 0.417707 0.768385 0.925614 0.047 Uiso 1 1 calc R U . . .
C31 C 0.34652(8) 0.6784(3) 0.71459(14) 0.0381(7) Uani 1 1 d . U . . .
H31A H 0.340128 0.675700 0.755385 0.057 Uiso 1 1 calc R U . . .
H31B H 0.334613 0.747767 0.688995 0.057 Uiso 1 1 calc R U . . .
H31C H 0.370537 0.692722 0.721422 0.057 Uiso 1 1 calc R U . . .
C28 C 0.46900(8) 0.5218(3) 0.55407(15) 0.0427(8) Uani 1 1 d . . . . .
H28A H 0.491476 0.502037 0.578161 0.064 Uiso 1 1 calc R U . . .
H28B H 0.464542 0.612702 0.557928 0.064 Uiso 1 1 calc R U . . .
H28C H 0.467218 0.500396 0.509553 0.064 Uiso 1 1 calc R U . . .
C9 C 0.28576(8) 0.1741(3) 0.72771(14) 0.0414(8) Uani 1 1 d . . . . .
H9A H 0.299738 0.235257 0.711440 0.062 Uiso 1 1 calc R U . . .
H9B H 0.286254 0.193466 0.772016 0.062 Uiso 1 1 calc R U . . .
H9C H 0.262840 0.180004 0.702947 0.062 Uiso 1 1 calc R U . . .
C32 C 0.30016(6) 0.5214(3) 0.67188(14) 0.0367(7) Uani 1 1 d . U . . .
H32A H 0.294894 0.442537 0.647611 0.055 Uiso 1 1 calc R U . . .
H32B H 0.286925 0.591431 0.649319 0.055 Uiso 1 1 calc R U . . .
H32C H 0.294938 0.510917 0.713425 0.055 Uiso 1 1 calc R U . . .
C18 C 0.47900(8) 0.1283(3) 0.53863(14) 0.0402(8) Uani 1 1 d . . . . .
H18 H 0.494346 0.100591 0.514691 0.048 Uiso 1 1 calc R U . . .
C38 C 0.45477(8) 0.6554(3) 0.82079(14) 0.0401(8) Uani 1 1 d . . . . .
H38 H 0.474020 0.667018 0.804209 0.048 Uiso 1 1 calc R U . . .
C10 C 0.27722(8) -0.0523(3) 0.75170(14) 0.0426(8) Uani 1 1 d . . . . .
H10A H 0.254459 -0.051767 0.725966 0.064 Uiso 1 1 calc R U . . .
H10B H 0.277063 -0.024397 0.794650 0.064 Uiso 1 1 calc R U . . .
H10C H 0.286298 -0.138766 0.753004 0.064 Uiso 1 1 calc R U . . .
C44 C 0.30315(7) 0.4671(3) 0.88582(14) 0.0426(8) Uani 1 1 d . . . . .
H44 H 0.286192 0.526808 0.888275 0.051 Uiso 1 1 calc R U . . .
C5 C 0.28835(7) -0.0481(3) 0.52476(14) 0.0385(8) Uani 1 1 d . . . . .
H5 H 0.284349 -0.066753 0.480950 0.046 Uiso 1 1 calc R U . . .
C27 C 0.40903(7) 0.4749(3) 0.53983(14) 0.0393(8) Uani 1 1 d . . . . .
H27A H 0.408422 0.455354 0.495492 0.059 Uiso 1 1 calc R U . . .
H27B H 0.404303 0.565456 0.544070 0.059 Uiso 1 1 calc R U . . .
H27C H 0.392275 0.423685 0.554213 0.059 Uiso 1 1 calc R U . . .
C4 C 0.27763(7) -0.1327(3) 0.56406(14) 0.0384(8) Uani 1 1 d . . . . .
H4 H 0.267781 -0.211170 0.548044 0.046 Uiso 1 1 calc R U . . .
C21 C 0.42576(8) -0.0344(3) 0.63510(15) 0.0408(8) Uani 1 1 d . . . . .
C34 C 0.43904(8) 0.3076(3) 0.90724(14) 0.0440(8) Uani 1 1 d . . . . .
H34A H 0.449099 0.390108 0.901577 0.066 Uiso 1 1 calc R U . . .
H34B H 0.454712 0.256996 0.938220 0.066 Uiso 1 1 calc R U . . .
H34C H 0.418609 0.321148 0.922322 0.066 Uiso 1 1 calc R U . . .
C11 C 0.31394(8) 0.1594(3) 0.50006(14) 0.0462(9) Uani 1 1 d . . . . .
C33 C 0.46562(8) 0.2268(3) 0.79535(15) 0.0470(9) Uani 1 1 d . . . . .
H33A H 0.459790 0.189259 0.753052 0.071 Uiso 1 1 calc R U . . .
H33B H 0.483856 0.178334 0.821618 0.071 Uiso 1 1 calc R U . . .
H33C H 0.472614 0.315350 0.792301 0.071 Uiso 1 1 calc R U . . .
C45 C 0.30809(8) 0.3628(4) 0.92508(15) 0.0489(9) Uani 1 1 d . . . . .
H45 H 0.294871 0.351742 0.955324 0.059 Uiso 1 1 calc R U . . .
C30 C 0.34502(8) 0.5668(3) 0.61400(13) 0.0405(8) Uani 1 1 d . U . . .
H30A H 0.368578 0.587653 0.618237 0.061 Uiso 1 1 calc R U . . .
H30B H 0.331271 0.635367 0.591210 0.061 Uiso 1 1 calc R U . . .
H30C H 0.339929 0.486935 0.590543 0.061 Uiso 1 1 calc R U . . .
C22 C 0.39956(8) -0.0001(3) 0.67271(16) 0.0498(9) Uani 1 1 d . . . . .
H22A H 0.408584 0.064816 0.704253 0.075 Uiso 1 1 calc R U . . .
H22B H 0.393773 -0.076345 0.693956 0.075 Uiso 1 1 calc R U . . .
H22C H 0.379619 0.033028 0.643919 0.075 Uiso 1 1 calc R U . . .
C35 C 0.42094(8) 0.0551(3) 0.84965(15) 0.0491(9) Uani 1 1 d . . . . .
H35A H 0.401849 0.051612 0.869573 0.074 Uiso 1 1 calc R U . . .
H35B H 0.440577 0.019885 0.878539 0.074 Uiso 1 1 calc R U . . .
H35C H 0.416087 0.005123 0.810599 0.074 Uiso 1 1 calc R U . . .
C46 C 0.33199(8) 0.2750(3) 0.92071(15) 0.0488(9) Uani 1 1 d . . . . .
H46 H 0.335234 0.202861 0.947740 0.059 Uiso 1 1 calc R U . . .
C23 C 0.45462(9) -0.0981(3) 0.68197(18) 0.0642(11) Uani 1 1 d . . . . .
H23A H 0.471519 -0.126207 0.659587 0.096 Uiso 1 1 calc R U . . .
H23B H 0.446236 -0.171744 0.701356 0.096 Uiso 1 1 calc R U . . .
H23C H 0.464507 -0.036926 0.714862 0.096 Uiso 1 1 calc R U . . .
C12 C 0.29745(10) 0.1274(4) 0.43096(14) 0.0671(12) Uani 1 1 d . . . . .
H12A H 0.301933 0.195865 0.403378 0.101 Uiso 1 1 calc R U . . .
H12B H 0.273380 0.118695 0.426552 0.101 Uiso 1 1 calc R U . . .
H12C H 0.306555 0.047232 0.419041 0.101 Uiso 1 1 calc R U . . .
C13 C 0.35163(9) 0.1609(4) 0.50416(16) 0.0760(13) Uani 1 1 d . . . . .
H13A H 0.358767 0.076979 0.492618 0.114 Uiso 1 1 calc R U . . .
H13B H 0.363316 0.181642 0.547375 0.114 Uiso 1 1 calc R U . . .
H13C H 0.356835 0.225174 0.475106 0.114 Uiso 1 1 calc R U . . .
C24 C 0.40930(10) -0.1320(3) 0.58536(19) 0.0687(12) Uani 1 1 d . . . . .
H24A H 0.391240 -0.090997 0.554852 0.103 Uiso 1 1 calc R U . . .
H24B H 0.400286 -0.202307 0.606074 0.103 Uiso 1 1 calc R U . . .
H24C H 0.425862 -0.165110 0.563390 0.103 Uiso 1 1 calc R U . . .
C14 C 0.30133(11) 0.2921(4) 0.51270(16) 0.0750(13) Uani 1 1 d . . . . .
H14A H 0.309868 0.355173 0.487050 0.112 Uiso 1 1 calc R U . . .
H14B H 0.309117 0.313124 0.557488 0.112 Uiso 1 1 calc R U . . .
H14C H 0.276962 0.292888 0.501633 0.112 Uiso 1 1 calc R U . . .

loop_
_atom_site_aniso_label
_atom_site_aniso_U_11
_atom_site_aniso_U_22
_atom_site_aniso_U_33
_atom_site_aniso_U_23
_atom_site_aniso_U_13
_atom_site_aniso_U_12
Sc1 0.0251(3) 0.0255(3) 0.0232(3) -0.0052(2) 0.0090(2) -0.0030(2)
P1 0.0275(4) 0.0260(4) 0.0250(4) -0.0053(3) 0.0087(3) -0.0025(3)
Si1 0.0325(5) 0.0369(5) 0.0333(5) -0.0015(4) 0.0055(4) 0.0032(4)
O2 0.0292(11) 0.0272(11) 0.0302(10) -0.0024(8) 0.0154(9) -0.0007(9)
O1 0.0311(11) 0.0342(11) 0.0240(10) -0.0049(9) 0.0053(9) -0.0101(9)
N2 0.0313(13) 0.0256(13) 0.0223(12) -0.0032(10) 0.0068(10) -0.0024(11)
N1 0.0247(13) 0.0218(12) 0.0255(12) -0.0017(9) 0.0036(10) 0.0030(9)
C29 0.0234(11) 0.0223(11) 0.0254(12) 0.0017(9) 0.0058(11) 0.0017(9)
C15 0.0249(15) 0.0306(17) 0.0207(14) -0.0044(12) 0.0079(12) -0.0002(13)
C1 0.0224(15) 0.0275(16) 0.0294(16) -0.0063(13) 0.0042(13) -0.0015(13)
C20 0.0258(16) 0.0319(17) 0.0220(15) -0.0004(12) 0.0057(13) 0.0018(13)
C42 0.0278(16) 0.0318(17) 0.0256(15) -0.0081(13) 0.0076(13) -0.0069(14)
C16 0.0313(17) 0.0309(17) 0.0318(16) -0.0026(13) 0.0113(14) -0.0018(14)
C7 0.0266(16) 0.0339(17) 0.0278(15) -0.0008(13) 0.0078(13) -0.0023(13)
C36 0.0270(16) 0.0256(15) 0.0234(15) -0.0001(12) 0.0031(13) -0.0007(13)
C6 0.0266(16) 0.0424(19) 0.0259(16) -0.0075(14) 0.0045(13) -0.0044(14)
C25 0.0334(17) 0.0294(16) 0.0281(16) 0.0019(13) 0.0152(14) -0.0015(14)
C2 0.0188(15) 0.0331(17) 0.0257(15) -0.0038(13) 0.0025(12) 0.0005(13)
C8 0.0361(18) 0.0400(19) 0.0285(16) -0.0032(14) 0.0057(14) -0.0074(15)
C19 0.0338(17) 0.0367(19) 0.0322(16) 0.0017(14) 0.0163(14) -0.0015(14)
C41 0.0327(17) 0.0308(17) 0.0303(16) -0.0059(14) 0.0059(14) -0.0023(14)
C37 0.0379(18) 0.0373(18) 0.0304(16) -0.0038(14) 0.0089(15) -0.0066(15)
C43 0.0354(18) 0.0431(19) 0.0276(16) -0.0086(14) 0.0086(14) -0.0013(15)
C3 0.0260(16) 0.0346(18) 0.0368(18) -0.0049(14) 0.0071(14) -0.0062(14)
C17 0.047(2) 0.0277(17) 0.0477(19) -0.0077(15) 0.0211(17) 0.0032(15)
C47 0.0333(18) 0.042(2) 0.0412(19) -0.0034(15) 0.0135(15) -0.0052(15)
C26 0.054(2) 0.0335(18) 0.0355(18) -0.0062(14) 0.0175(16) -0.0089(16)
C39 0.040(2) 0.0283(17) 0.048(2) -0.0028(15) -0.0046(16) -0.0064(15)
C40 0.044(2) 0.0313(18) 0.0406(18) -0.0132(15) 0.0029(16) 0.0003(16)
C31 0.0407(19) 0.0246(14) 0.0461(19) -0.0058(12) 0.0035(16) 0.0021(14)
C28 0.048(2) 0.0351(19) 0.052(2) 0.0069(15) 0.0261(17) -0.0002(16)
C9 0.043(2) 0.046(2) 0.0382(18) -0.0044(15) 0.0149(16) 0.0080(16)
C32 0.0229(11) 0.0407(19) 0.0447(19) 0.0024(15) 0.0038(14) -0.0001(14)
C18 0.0409(19) 0.039(2) 0.048(2) -0.0041(16) 0.0242(16) 0.0052(16)
C38 0.0366(19) 0.044(2) 0.0394(19) 0.0052(16) 0.0085(16) -0.0067(16)
C10 0.0390(19) 0.059(2) 0.0312(17) -0.0003(16) 0.0108(15) -0.0091(17)
C44 0.0308(18) 0.063(2) 0.0355(18) -0.0145(17) 0.0108(15) 0.0005(17)
C5 0.0331(18) 0.051(2) 0.0301(17) -0.0154(15) 0.0036(15) -0.0022(16)
C27 0.0389(19) 0.0403(19) 0.0409(19) 0.0036(15) 0.0131(16) 0.0086(15)
C4 0.0328(18) 0.0409(19) 0.0394(19) -0.0148(15) 0.0032(15) -0.0089(15)
C21 0.050(2) 0.0285(17) 0.050(2) -0.0025(15) 0.0245(17) -0.0012(16)
C34 0.0366(19) 0.051(2) 0.0398(19) -0.0005(16) -0.0015(16) 0.0033(16)
C11 0.056(2) 0.057(2) 0.0239(17) -0.0034(16) 0.0050(16) -0.0163(19)
C33 0.0391(19) 0.061(2) 0.0415(19) -0.0010(17) 0.0092(16) 0.0087(17)
C45 0.037(2) 0.079(3) 0.0356(19) -0.0054(19) 0.0186(16) -0.008(2)
C30 0.048(2) 0.045(2) 0.0320(14) 0.0081(15) 0.0178(15) 0.0054(16)
C22 0.064(2) 0.0300(18) 0.066(2) 0.0058(17) 0.037(2) -0.0033(17)
C35 0.054(2) 0.041(2) 0.049(2) 0.0029(16) 0.0047(18) 0.0080(17)
C46 0.046(2) 0.062(2) 0.042(2) 0.0082(18) 0.0165(17) -0.0109(19)
C23 0.077(3) 0.047(2) 0.076(3) 0.021(2) 0.035(2) 0.017(2)
C12 0.087(3) 0.085(3) 0.0251(18) -0.0029(18) 0.0025(19) -0.019(2)
C13 0.074(3) 0.123(4) 0.034(2) -0.003(2) 0.019(2) -0.047(3)
C24 0.092(3) 0.039(2) 0.086(3) -0.017(2) 0.041(3) -0.021(2)
C14 0.127(4) 0.056(3) 0.037(2) 0.0063(19) 0.007(2) -0.015(3)

loop_
_atom_type_symbol
_atom_type_description
_atom_type_scat_dispersion_real
_atom_type_scat_dispersion_imag
_atom_type_scat_source
C C 0.0033 0.0016 'International Tables Vol C Tables 4.2.6.8 and 6.1.1.4'
H H 0.0000 0.0000 'International Tables Vol C Tables 4.2.6.8 and 6.1.1.4'
N N 0.0061 0.0033 'International Tables Vol C Tables 4.2.6.8 and 6.1.1.4'
O O 0.0106 0.0060 'International Tables Vol C Tables 4.2.6.8 and 6.1.1.4'
P P 0.1023 0.0942 'International Tables Vol C Tables 4.2.6.8 and 6.1.1.4'
Sc Sc 0.2519 0.3716 'International Tables Vol C Tables 4.2.6.8 and 6.1.1.4'
Si Si 0.0817 0.0704 'International Tables Vol C Tables 4.2.6.8 and 6.1.1.4'

loop_
_geom_angle_atom_site_label_1
_geom_angle_atom_site_label_2
_geom_angle_atom_site_label_3
_geom_angle
_geom_angle_site_symmetry_1
_geom_angle_site_symmetry_3
_geom_angle_publ_flag
O2 Sc1 P1 124.56(6) . . ?
O2 Sc1 O1 114.87(8) . . ?
O2 Sc1 N2 108.74(8) . . ?
O2 Sc1 N1 122.80(8) . . ?
O1 Sc1 P1 120.07(6) . . ?
O1 Sc1 N2 128.86(8) . . ?
O1 Sc1 N1 104.65(8) . . ?
N2 Sc1 P1 35.27(6) . . ?
N1 Sc1 P1 35.37(6) . . ?
N1 Sc1 N2 70.45(8) . . ?
N2 P1 Sc1 50.90(8) . . ?
N2 P1 N1 100.53(11) . . ?
N2 P1 C42 110.21(12) . . ?
N2 P1 C36 112.24(12) . . ?
N1 P1 Sc1 49.96(8) . . ?
N1 P1 C42 116.12(12) . . ?
N1 P1 C36 113.50(12) . . ?
C42 P1 Sc1 123.26(9) . . ?
C36 P1 Sc1 132.16(9) . . ?
C36 P1 C42 104.46(12) . . ?
N2 Si1 C34 112.61(13) . . ?
N2 Si1 C33 109.48(13) . . ?
N2 Si1 C35 110.48(13) . . ?
C34 Si1 C33 109.04(15) . . ?
C34 Si1 C35 106.43(15) . . ?
C33 Si1 C35 108.69(16) . . ?
C15 O2 Sc1 165.64(17) . . ?
C1 O1 Sc1 158.28(18) . . ?
P1 N2 Sc1 93.84(10) . . ?
P1 N2 Si1 128.90(14) . . ?
Si1 N2 Sc1 134.74(12) . . ?
P1 N1 Sc1 94.67(10) . . ?
C29 N1 Sc1 134.97(16) . . ?
C29 N1 P1 130.30(17) . . ?
N1 C29 C31 113.4(2) . . ?
N1 C29 C32 110.3(2) . . ?
N1 C29 C30 106.5(2) . . ?
C31 C29 C32 111.3(2) . . ?
C31 C29 C30 106.9(2) . . ?
C30 C29 C32 108.2(2) . . ?
O2 C15 C20 118.2(2) . . ?
O2 C15 C16 121.2(2) . . ?
C16 C15 C20 120.6(2) . . ?
O1 C1 C6 120.3(2) . . ?
O1 C1 C2 119.4(2) . . ?
C6 C1 C2 120.3(2) . . ?
C15 C20 C25 122.9(2) . . ?
C19 C20 C15 117.9(3) . . ?
C19 C20 C25 119.2(2) . . ?
C43 C42 P1 123.7(2) . . ?
C43 C42 C47 118.2(3) . . ?
C47 C42 P1 118.1(2) . . ?
C15 C16 C21 127.9(2) . . ?
C17 C16 C15 117.2(3) . . ?
C17 C16 C21 114.9(3) . . ?
C8 C7 C2 111.8(2) . . ?
C8 C7 C9 110.2(2) . . ?
C8 C7 C10 106.0(2) . . ?
C9 C7 C2 110.0(2) . . ?
C9 C7 C10 107.2(2) . . ?
C10 C7 C2 111.5(2) . . ?
C41 C36 P1 124.7(2) . . ?
C41 C36 C37 118.2(3) . . ?
C37 C36 P1 117.1(2) . . ?
C1 C6 C11 122.7(3) . . ?
C5 C6 C1 117.3(3) . . ?
C5 C6 C11 120.0(3) . . ?
C26 C25 C20 110.9(2) . . ?
C26 C25 C28 106.0(2) . . ?
C26 C25 C27 111.1(2) . . ?
C28 C25 C20 112.1(2) . . ?
C27 C25 C20 109.3(2) . . ?
C27 C25 C28 107.5(2) . . ?
C1 C2 C7 122.6(2) . . ?
C3 C2 C1 117.7(2) . . ?
C3 C2 C7 119.7(2) . . ?
C7 C8 H8A 109.5 . . ?
C7 C8 H8B 109.5 . . ?
C7 C8 H8C 109.5 . . ?
H8A C8 H8B 109.5 . . ?
H8A C8 H8C 109.5 . . ?
H8B C8 H8C 109.5 . . ?
C20 C19 H19 119.0 . . ?
C18 C19 C20 121.9(3) . . ?
C18 C19 H19 119.0 . . ?
C36 C41 H41 119.7 . . ?
C40 C41 C36 120.7(3) . . ?
C40 C41 H41 119.7 . . ?
C36 C37 H37 119.5 . . ?
C38 C37 C36 121.0(3) . . ?
C38 C37 H37 119.5 . . ?
C42 C43 H43 119.5 . . ?
C44 C43 C42 121.0(3) . . ?
C44 C43 H43 119.5 . . ?
C2 C3 H3 119.0 . . ?
C4 C3 C2 122.0(3) . . ?
C4 C3 H3 119.0 . . ?
C16 C17 H17 118.5 . . ?
C18 C17 C16 123.0(3) . . ?
C18 C17 H17 118.5 . . ?
C42 C47 H47 119.7 . . ?
C46 C47 C42 120.6(3) . . ?
C46 C47 H47 119.7 . . ?
C25 C26 H26A 109.5 . . ?
C25 C26 H26B 109.5 . . ?
C25 C26 H26C 109.5 . . ?
H26A C26 H26B 109.5 . . ?
H26A C26 H26C 109.5 . . ?
H26B C26 H26C 109.5 . . ?
C40 C39 H39 120.1 . . ?
C40 C39 C38 119.8(3) . . ?
C38 C39 H39 120.1 . . ?
C41 C40 H40 119.8 . . ?
C39 C40 C41 120.4(3) . . ?
C39 C40 H40 119.8 . . ?
C29 C31 H31A 109.5 . . ?
C29 C31 H31B 109.5 . . ?
C29 C31 H31C 109.5 . . ?
H31A C31 H31B 109.5 . . ?
H31A C31 H31C 109.5 . . ?
H31B C31 H31C 109.5 . . ?
C25 C28 H28A 109.5 . . ?
C25 C28 H28B 109.5 . . ?
C25 C28 H28C 109.5 . . ?
H28A C28 H28B 109.5 . . ?
H28A C28 H28C 109.5 . . ?
H28B C28 H28C 109.5 . . ?
C7 C9 H9A 109.5 . . ?
C7 C9 H9B 109.5 . . ?
C7 C9 H9C 109.5 . . ?
H9A C9 H9B 109.5 . . ?
H9A C9 H9C 109.5 . . ?
H9B C9 H9C 109.5 . . ?
C29 C32 H32A 109.5 . . ?
C29 C32 H32B 109.5 . . ?
C29 C32 H32C 109.5 . . ?
H32A C32 H32B 109.5 . . ?
H32A C32 H32C 109.5 . . ?
H32B C32 H32C 109.5 . . ?
C19 C18 H18 120.3 . . ?
C17 C18 C19 119.3(3) . . ?
C17 C18 H18 120.3 . . ?
C37 C38 H38 120.1 . . ?
C39 C38 C37 119.9(3) . . ?
C39 C38 H38 120.1 . . ?
C7 C10 H10A 109.5 . . ?
C7 C10 H10B 109.5 . . ?
C7 C10 H10C 109.5 . . ?
H10A C10 H10B 109.5 . . ?
H10A C10 H10C 109.5 . . ?
H10B C10 H10C 109.5 . . ?
C43 C44 H44 120.0 . . ?
C45 C44 C43 119.9(3) . . ?
C45 C44 H44 120.0 . . ?
C6 C5 H5 118.9 . . ?
C4 C5 C6 122.3(3) . . ?
C4 C5 H5 118.9 . . ?
C25 C27 H27A 109.5 . . ?
C25 C27 H27B 109.5 . . ?
C25 C27 H27C 109.5 . . ?
H27A C27 H27B 109.5 . . ?
H27A C27 H27C 109.5 . . ?
H27B C27 H27C 109.5 . . ?
C3 C4 H4 120.3 . . ?
C5 C4 C3 119.4(3) . . ?
C5 C4 H4 120.3 . . ?
C22 C21 C16 116.3(2) . . ?
C22 C21 C23 106.4(3) . . ?
C23 C21 C16 108.5(3) . . ?
C24 C21 C16 109.9(3) . . ?
C24 C21 C22 106.2(3) . . ?
C24 C21 C23 109.4(3) . . ?
Si1 C34 H34A 109.5 . . ?
Si1 C34 H34B 109.5 . . ?
Si1 C34 H34C 109.5 . . ?
H34A C34 H34B 109.5 . . ?
H34A C34 H34C 109.5 . . ?
H34B C34 H34C 109.5 . . ?
C6 C11 C12 112.4(3) . . ?
C6 C11 C13 111.2(3) . . ?
C13 C11 C12 106.3(3) . . ?
C14 C11 C6 109.5(3) . . ?
C14 C11 C12 106.2(3) . . ?
C14 C11 C13 111.0(3) . . ?
Si1 C33 H33A 109.5 . . ?
Si1 C33 H33B 109.5 . . ?
Si1 C33 H33C 109.5 . . ?
H33A C33 H33B 109.5 . . ?
H33A C33 H33C 109.5 . . ?
H33B C33 H33C 109.5 . . ?
C44 C45 H45 119.9 . . ?
C46 C45 C44 120.2(3) . . ?
C46 C45 H45 119.9 . . ?
C29 C30 H30A 109.5 . . ?
C29 C30 H30B 109.5 . . ?
C29 C30 H30C 109.5 . . ?
H30A C30 H30B 109.5 . . ?
H30A C30 H30C 109.5 . . ?
H30B C30 H30C 109.5 . . ?
C21 C22 H22A 109.5 . . ?
C21 C22 H22B 109.5 . . ?
C21 C22 H22C 109.5 . . ?
H22A C22 H22B 109.5 . . ?
H22A C22 H22C 109.5 . . ?
H22B C22 H22C 109.5 . . ?
Si1 C35 H35A 109.5 . . ?
Si1 C35 H35B 109.5 . . ?
Si1 C35 H35C 109.5 . . ?
H35A C35 H35B 109.5 . . ?
H35A C35 H35C 109.5 . . ?
H35B C35 H35C 109.5 . . ?
C47 C46 H46 120.0 . . ?
C45 C46 C47 120.1(3) . . ?
C45 C46 H46 120.0 . . ?
C21 C23 H23A 109.5 . . ?
C21 C23 H23B 109.5 . . ?
C21 C23 H23C 109.5 . . ?
H23A C23 H23B 109.5 . . ?
H23A C23 H23C 109.5 . . ?
H23B C23 H23C 109.5 . . ?
C11 C12 H12A 109.5 . . ?
C11 C12 H12B 109.5 . . ?
C11 C12 H12C 109.5 . . ?
H12A C12 H12B 109.5 . . ?
H12A C12 H12C 109.5 . . ?
H12B C12 H12C 109.5 . . ?
C11 C13 H13A 109.5 . . ?
C11 C13 H13B 109.5 . . ?
C11 C13 H13C 109.5 . . ?
H13A C13 H13B 109.5 . . ?
H13A C13 H13C 109.5 . . ?
H13B C13 H13C 109.5 . . ?
C21 C24 H24A 109.5 . . ?
C21 C24 H24B 109.5 . . ?
C21 C24 H24C 109.5 . . ?
H24A C24 H24B 109.5 . . ?
H24A C24 H24C 109.5 . . ?
H24B C24 H24C 109.5 . . ?
C11 C14 H14A 109.5 . . ?
C11 C14 H14B 109.5 . . ?
C11 C14 H14C 109.5 . . ?
H14A C14 H14B 109.5 . . ?
H14A C14 H14C 109.5 . . ?
H14B C14 H14C 109.5 . . ?

loop_
_geom_bond_atom_site_label_1
_geom_bond_atom_site_label_2
_geom_bond_distance
_geom_bond_site_symmetry_2
_geom_bond_publ_flag
Sc1 P1 2.7819(9) . ?
Sc1 O2 1.9183(17) . ?
Sc1 O1 1.9330(18) . ?
Sc1 N2 2.164(2) . ?
Sc1 N1 2.137(2) . ?
P1 N2 1.610(2) . ?
P1 N1 1.616(2) . ?
P1 C42 1.825(3) . ?
P1 C36 1.813(3) . ?
Si1 N2 1.732(2) . ?
Si1 C34 1.844(3) . ?
Si1 C33 1.845(3) . ?
Si1 C35 1.849(3) . ?
O2 C15 1.352(3) . ?
O1 C1 1.357(3) . ?
N1 C29 1.503(3) . ?
C29 C31 1.529(4) . ?
C29 C32 1.547(4) . ?
C29 C30 1.545(4) . ?
C15 C20 1.424(4) . ?
C15 C16 1.413(4) . ?
C1 C6 1.419(4) . ?
C1 C2 1.422(4) . ?
C20 C25 1.537(4) . ?
C20 C19 1.388(4) . ?
C42 C43 1.388(4) . ?
C42 C47 1.391(4) . ?
C16 C17 1.395(4) . ?
C16 C21 1.540(4) . ?
C7 C2 1.544(4) . ?
C7 C8 1.530(4) . ?
C7 C9 1.536(4) . ?
C7 C10 1.541(4) . ?
C36 C41 1.384(4) . ?
C36 C37 1.391(4) . ?
C6 C5 1.387(4) . ?
C6 C11 1.534(4) . ?
C25 C26 1.527(4) . ?
C25 C28 1.534(4) . ?
C25 C27 1.531(4) . ?
C2 C3 1.382(4) . ?
C8 H8A 0.9800 . ?
C8 H8B 0.9800 . ?
C8 H8C 0.9800 . ?
C19 H19 0.9500 . ?
C19 C18 1.375(4) . ?
C41 H41 0.9500 . ?
C41 C40 1.380(4) . ?
C37 H37 0.9500 . ?
C37 C38 1.379(4) . ?
C43 H43 0.9500 . ?
C43 C44 1.381(4) . ?
C3 H3 0.9500 . ?
C3 C4 1.373(4) . ?
C17 H17 0.9500 . ?
C17 C18 1.360(4) . ?
C47 H47 0.9500 . ?
C47 C46 1.388(4) . ?
C26 H26A 0.9800 . ?
C26 H26B 0.9800 . ?
C26 H26C 0.9800 . ?
C39 H39 0.9500 . ?
C39 C40 1.375(4) . ?
C39 C38 1.377(4) . ?
C40 H40 0.9500 . ?
C31 H31A 0.9800 . ?
C31 H31B 0.9800 . ?
C31 H31C 0.9800 . ?
C28 H28A 0.9800 . ?
C28 H28B 0.9800 . ?
C28 H28C 0.9800 . ?
C9 H9A 0.9800 . ?
C9 H9B 0.9800 . ?
C9 H9C 0.9800 . ?
C32 H32A 0.9800 . ?
C32 H32B 0.9800 . ?
C32 H32C 0.9800 . ?
C18 H18 0.9500 . ?
C38 H38 0.9500 . ?
C10 H10A 0.9800 . ?
C10 H10B 0.9800 . ?
C10 H10C 0.9800 . ?
C44 H44 0.9500 . ?
C44 C45 1.375(5) . ?
C5 H5 0.9500 . ?
C5 C4 1.372(4) . ?
C27 H27A 0.9800 . ?
C27 H27B 0.9800 . ?
C27 H27C 0.9800 . ?
C4 H4 0.9500 . ?
C21 C22 1.535(4) . ?
C21 C23 1.537(5) . ?
C21 C24 1.534(5) . ?
C34 H34A 0.9800 . ?
C34 H34B 0.9800 . ?
C34 H34C 0.9800 . ?
C11 C12 1.542(4) . ?
C11 C13 1.537(5) . ?
C11 C14 1.534(5) . ?
C33 H33A 0.9800 . ?
C33 H33B 0.9800 . ?
C33 H33C 0.9800 . ?
C45 H45 0.9500 . ?
C45 C46 1.369(5) . ?
C30 H30A 0.9800 . ?
C30 H30B 0.9800 . ?
C30 H30C 0.9800 . ?
C22 H22A 0.9800 . ?
C22 H22B 0.9800 . ?
C22 H22C 0.9800 . ?
C35 H35A 0.9800 . ?
C35 H35B 0.9800 . ?
C35 H35C 0.9800 . ?
C46 H46 0.9500 . ?
C23 H23A 0.9800 . ?
C23 H23B 0.9800 . ?
C23 H23C 0.9800 . ?
C12 H12A 0.9800 . ?
C12 H12B 0.9800 . ?
C12 H12C 0.9800 . ?
C13 H13A 0.9800 . ?
C13 H13B 0.9800 . ?
C13 H13C 0.9800 . ?
C24 H24A 0.9800 . ?
C24 H24B 0.9800 . ?
C24 H24C 0.9800 . ?
C14 H14A 0.9800 . ?
C14 H14B 0.9800 . ?
C14 H14C 0.9800 . ?

loop_
_geom_torsion_atom_site_label_1
_geom_torsion_atom_site_label_2
_geom_torsion_atom_site_label_3
_geom_torsion_atom_site_label_4
_geom_torsion
_geom_torsion_site_symmetry_1
_geom_torsion_site_symmetry_2
_geom_torsion_site_symmetry_3
_geom_torsion_site_symmetry_4
_geom_torsion_publ_flag
Sc1 P1 N2 Si1 163.9(2) . . . . ?
Sc1 P1 N1 C29 177.4(3) . . . . ?
Sc1 P1 C42 C43 -111.5(2) . . . . ?
Sc1 P1 C42 C47 70.6(2) . . . . ?
Sc1 P1 C36 C41 172.08(19) . . . . ?
Sc1 P1 C36 C37 -8.4(3) . . . . ?
Sc1 O2 C15 C20 173.5(6) . . . . ?
Sc1 O2 C15 C16 -6.1(9) . . . . ?
Sc1 O1 C1 C6 -95.5(5) . . . . ?
Sc1 O1 C1 C2 84.6(5) . . . . ?
Sc1 N1 C29 C31 -153.5(2) . . . . ?
Sc1 N1 C29 C32 80.9(3) . . . . ?
Sc1 N1 C29 C30 -36.3(3) . . . . ?
P1 N1 C29 C31 30.1(3) . . . . ?
P1 N1 C29 C32 -95.4(3) . . . . ?
P1 N1 C29 C30 147.4(2) . . . . ?
P1 C42 C43 C44 -177.4(2) . . . . ?
P1 C42 C47 C46 176.4(2) . . . . ?
P1 C36 C41 C40 179.4(2) . . . . ?
P1 C36 C37 C38 -178.8(2) . . . . ?
O2 C15 C20 C25 1.9(4) . . . . ?
O2 C15 C20 C19 -176.4(2) . . . . ?
O2 C15 C16 C17 176.4(2) . . . . ?
O2 C15 C16 C21 -5.3(5) . . . . ?
O1 C1 C6 C5 169.2(2) . . . . ?
O1 C1 C6 C11 -11.9(4) . . . . ?
O1 C1 C2 C7 11.7(4) . . . . ?
O1 C1 C2 C3 -169.5(2) . . . . ?
N2 P1 N1 Sc1 6.16(11) . . . . ?
N2 P1 N1 C29 -176.4(2) . . . . ?
N2 P1 C42 C43 -167.3(2) . . . . ?
N2 P1 C42 C47 14.9(3) . . . . ?
N2 P1 C36 C41 -131.2(2) . . . . ?
N2 P1 C36 C37 48.3(2) . . . . ?
N1 P1 N2 Sc1 -6.08(11) . . . . ?
N1 P1 N2 Si1 157.79(16) . . . . ?
N1 P1 C42 C43 -53.9(3) . . . . ?
N1 P1 C42 C47 128.3(2) . . . . ?
N1 P1 C36 C41 115.6(2) . . . . ?
N1 P1 C36 C37 -64.9(2) . . . . ?
C15 C20 C25 C26 53.2(4) . . . . ?
C15 C20 C25 C28 171.3(3) . . . . ?
C15 C20 C25 C27 -69.6(3) . . . . ?
C15 C20 C19 C18 -0.8(4) . . . . ?
C15 C16 C17 C18 0.9(5) . . . . ?
C15 C16 C21 C22 2.7(5) . . . . ?
C15 C16 C21 C23 -117.1(3) . . . . ?
C15 C16 C21 C24 123.4(3) . . . . ?
C1 C6 C5 C4 3.5(4) . . . . ?
C1 C6 C11 C12 -168.6(3) . . . . ?
C1 C6 C11 C13 72.4(4) . . . . ?
C1 C6 C11 C14 -50.7(4) . . . . ?
C1 C2 C3 C4 -2.7(4) . . . . ?
C20 C15 C16 C17 -3.3(4) . . . . ?
C20 C15 C16 C21 175.1(3) . . . . ?
C20 C19 C18 C17 -1.5(5) . . . . ?
C42 P1 N2 Sc1 116.99(11) . . . . ?
C42 P1 N2 Si1 -79.14(19) . . . . ?
C42 P1 N1 Sc1 -112.69(12) . . . . ?
C42 P1 N1 C29 64.7(3) . . . . ?
C42 P1 C36 C41 -11.8(3) . . . . ?
C42 P1 C36 C37 167.7(2) . . . . ?
C42 C43 C44 C45 1.1(4) . . . . ?
C42 C47 C46 C45 1.2(5) . . . . ?
C16 C15 C20 C25 -178.5(3) . . . . ?
C16 C15 C20 C19 3.2(4) . . . . ?
C16 C17 C18 C19 1.4(5) . . . . ?
C7 C2 C3 C4 176.1(3) . . . . ?
C36 P1 N2 Sc1 -127.02(11) . . . . ?
C36 P1 N2 Si1 36.8(2) . . . . ?
C36 P1 N1 Sc1 126.21(11) . . . . ?
C36 P1 N1 C29 -56.4(3) . . . . ?
C36 P1 C42 C43 71.9(3) . . . . ?
C36 P1 C42 C47 -105.9(2) . . . . ?
C36 C41 C40 C39 -1.1(5) . . . . ?
C36 C37 C38 C39 -0.2(5) . . . . ?
C6 C1 C2 C7 -168.2(3) . . . . ?
C6 C1 C2 C3 10.6(4) . . . . ?
C6 C5 C4 C3 4.3(5) . . . . ?
C25 C20 C19 C18 -179.2(3) . . . . ?
C2 C1 C6 C5 -11.0(4) . . . . ?
C2 C1 C6 C11 168.0(3) . . . . ?
C2 C3 C4 C5 -4.7(5) . . . . ?
C8 C7 C2 C1 -69.8(3) . . . . ?
C8 C7 C2 C3 111.5(3) . . . . ?
C19 C20 C25 C26 -128.6(3) . . . . ?
C19 C20 C25 C28 -10.4(4) . . . . ?
C19 C20 C25 C27 108.7(3) . . . . ?
C41 C36 C37 C38 0.7(4) . . . . ?
C37 C36 C41 C40 -0.1(4) . . . . ?
C43 C42 C47 C46 -1.6(4) . . . . ?
C43 C44 C45 C46 -1.5(5) . . . . ?
C17 C16 C21 C22 -178.9(3) . . . . ?
C17 C16 C21 C23 61.3(3) . . . . ?
C17 C16 C21 C24 -58.3(4) . . . . ?
C47 C42 C43 C44 0.4(4) . . . . ?
C40 C39 C38 C37 -1.0(5) . . . . ?
C9 C7 C2 C1 53.0(3) . . . . ?
C9 C7 C2 C3 -125.8(3) . . . . ?
C38 C39 C40 C41 1.7(5) . . . . ?
C10 C7 C2 C1 171.8(3) . . . . ?
C10 C7 C2 C3 -7.0(4) . . . . ?
C44 C45 C46 C47 0.4(5) . . . . ?
C5 C6 C11 C12 10.3(4) . . . . ?
C5 C6 C11 C13 -108.7(3) . . . . ?
C5 C6 C11 C14 128.2(3) . . . . ?
C21 C16 C17 C18 -177.6(3) . . . . ?
C34 Si1 N2 Sc1 167.31(17) . . . . ?
C34 Si1 N2 P1 10.3(2) . . . . ?
C11 C6 C5 C4 -175.5(3) . . . . ?
C33 Si1 N2 Sc1 45.8(2) . . . . ?
C33 Si1 N2 P1 -111.18(19) . . . . ?
C35 Si1 N2 Sc1 -73.8(2) . . . . ?
C35 Si1 N2 P1 129.15(18) . . . . ?
